data_4514090
loop_
_publ_author_name
'Herl\'e, Bart'
'Holstein, Philipp M.'
'Echavarren, Antonio M.'

_publ_section_title
;
 Stereoselective cis-Vinylcyclopropanation via a Gold(I)-Catalyzed
 Retro-Buchner Reaction under Mild Conditions.
;
_journal_issue 5
_journal_name_full 'ACS catalysis'
_journal_page_first 3668
_journal_page_last 3675
_journal_paper_doi 10.1021/acscatal.7b00737
_journal_volume 7
_journal_year 2017
_chemical_formula_sum 'C25 H19 N O2'
_chemical_formula_weight 365.41
_chemical_name_systematic
;
 ?
;
_space_group_IT_number 14
_space_group_name_Hall '-P 2ybc'
_symmetry_cell_setting monoclinic
_symmetry_space_group_name_Hall '-P 2ybc'
_symmetry_space_group_name_H-M 'P 1 21/c 1'
_atom_sites_solution_hydrogens mixed
_audit_creation_method SHELXL-2014
_cell_angle_alpha 90
_cell_angle_beta 91.1105(15)
_cell_angle_gamma 90
_cell_formula_units_Z 4
_cell_length_a 4.88608(8)
_cell_length_b 39.9585(6)
_cell_length_c 9.27521(15)
_cell_measurement_reflns_used 106963
_cell_measurement_temperature 100(2)
_cell_measurement_theta_max 60.660
_cell_measurement_theta_min 2.039
_cell_volume 1810.56(5)
_computing_cell_refinement 'CrystalClear-SM Expert 2.1 b29 (Rigaku, 2013)'
_computing_data_collection 'CrystalClear-SM Expert 2.1 b29 (Rigaku, 2013)'
_computing_data_reduction 'CrystalClear-SM Expert 2.1 b29 (Rigaku, 2013)'
_computing_molecular_graphics 'SHELXL-2014 (Sheldrick, 2014)'
_computing_publication_material 'SHELXL-2014 (Sheldrick, 2014)'
_computing_structure_refinement 'SHELXL-2014 (Sheldrick, 2014)'
_computing_structure_solution Sir2011
_diffrn_ambient_temperature 100(2)
_diffrn_detector_area_resol_mean 5.8140
_diffrn_detector_type 'PILATUS 200K'
_diffrn_measured_fraction_theta_full 1.000
_diffrn_measured_fraction_theta_max 0.910
_diffrn_measurement_device_type '1/4chi goniometer'
_diffrn_measurement_method
;
 Fullsphere data collection, phi and omega scans
;
_diffrn_measurement_specimen_support 'magnetic support with MicroMount'
_diffrn_radiation_monochromator 'Confocal Max Flux optic'
_diffrn_radiation_type MoK\a
_diffrn_radiation_wavelength 0.7107
_diffrn_reflns_av_R_equivalents 0.0484
_diffrn_reflns_av_unetI/netI 0.0580
_diffrn_reflns_Laue_measured_fraction_full 1.000
_diffrn_reflns_Laue_measured_fraction_max 0.910
_diffrn_reflns_limit_h_max 11
_diffrn_reflns_limit_h_min -11
_diffrn_reflns_limit_k_max 94
_diffrn_reflns_limit_k_min -96
_diffrn_reflns_limit_l_max 20
_diffrn_reflns_limit_l_min -22
_diffrn_reflns_number 106963
_diffrn_reflns_point_group_measured_fraction_full 1.000
_diffrn_reflns_point_group_measured_fraction_max 0.910
_diffrn_reflns_theta_full 25.242
_diffrn_reflns_theta_max 60.660
_diffrn_reflns_theta_min 2.039
_diffrn_source 'Microfocus rotating anode X-ray tube'
_diffrn_source_current 24
_diffrn_source_power 50
_diffrn_source_size '0.2 mm x 0.2 mm fine focus'
_diffrn_source_type 'Rigaku MicroMax-007HF'
_exptl_absorpt_coefficient_mu 0.085
_exptl_absorpt_correction_T_max 0.998
_exptl_absorpt_correction_T_min 0.768
_exptl_absorpt_correction_type multi-scan
_exptl_absorpt_process_details
; 
 CrystalClear-SM Expert 2.1 b29 (Rigaku, 2013)
;
_exptl_crystal_colour Yellow
_exptl_crystal_density_diffrn 1.341
_exptl_crystal_description Plate
_exptl_crystal_F_000 768
_exptl_crystal_size_max 0.2
_exptl_crystal_size_mid 0.18
_exptl_crystal_size_min 0.03
_refine_diff_density_max 0.865
_refine_diff_density_min -0.897
_refine_diff_density_rms 0.077
_refine_ls_extinction_method none
_refine_ls_goodness_of_fit_ref 1.048
_refine_ls_hydrogen_treatment constr
_refine_ls_matrix_type full
_refine_ls_number_parameters 532
_refine_ls_number_reflns 25432
_refine_ls_number_restraints 710
_refine_ls_restrained_S_all 1.065
_refine_ls_R_factor_all 0.1348
_refine_ls_R_factor_gt 0.0910
_refine_ls_shift/su_max 0.002
_refine_ls_shift/su_mean 0.000
_refine_ls_structure_factor_coef Fsqd
_refine_ls_weighting_details 'w=1/[\s^2^(Fo^2^)+(0.1002P)^2^+0.4781P] where P=(Fo^2^+2Fc^2^)/3'
_refine_ls_weighting_scheme calc
_refine_ls_wR_factor_gt 0.2494
_refine_ls_wR_factor_ref 0.2737
_reflns_Friedel_coverage 0.000
_reflns_number_gt 15124
_reflns_number_total 25432
_reflns_threshold_expression 'I > 2\s(I)'
_cod_data_source_file cs7b00737_si_005.cif
_cod_data_source_block PH378F1a
_cod_depositor_comments
;
The following automatic conversions were performed:

'_symmetry_cell_setting' value 'Monoclinic' changed to 'monoclinic'
according to
/home/data/users/saulius/crontab/automatic-downloads/rss-feeds/ACS/lib/dictionaries/cif_core.dic
dictionary named 'cif_core.dic' version 2.4.2 from 2011-04-26.

'_exptl_absorpt_correction_type' value 'Multi-scan' changed to
'multi-scan' according to
/home/data/users/saulius/crontab/automatic-downloads/rss-feeds/ACS/lib/dictionaries/cif_core.dic
dictionary named 'cif_core.dic' version 2.4.2 from 2011-04-26.

Automatic conversion script
Id: cif_fix_values 4973 2017-02-22 13:04:09Z antanas 

 Adding full bibliography for 4514090--4514091.cif.
;
_cod_original_cell_volume 1810.55(5)
_cod_original_sg_symbol_H-M P2(1)/c
_cod_database_code 4514090
_shelx_space_group_comment
;
The symmetry employed for this shelxl refinement is uniquely defined
by the following loop, which should always be used as a source of
symmetry information in preference to the above space-group names.
They are only intended as comments.
;
_shelx_estimated_absorpt_t_min 0.983
_shelx_estimated_absorpt_t_max 0.998
_shelxl_version_number 2014-3

loop_
_space_group_symop_operation_xyz
'x, y, z'
'-x, y+1/2, -z+1/2'
'-x, -y, -z'
'x, -y-1/2, z-1/2'

loop_
_atom_site_label
_atom_site_type_symbol
_atom_site_fract_x
_atom_site_fract_y
_atom_site_fract_z
_atom_site_U_iso_or_equiv
_atom_site_adp_type
_atom_site_occupancy
_atom_site_site_symmetry_order
_atom_site_calc_flag
_atom_site_refinement_flags_posn
_atom_site_refinement_flags_adp
_atom_site_refinement_flags_occupancy
_atom_site_disorder_assembly
_atom_site_disorder_group
N1 N 1.04631(13) 0.18430(2) 0.60266(7) 0.02119(10) Uani 1 1 d . . . . .
O1 O 0.69201(15) 0.18605(2) 0.76636(7) 0.02876(12) Uani 1 1 d . . . . .
O2 O 1.40079(13) 0.20038(2) 0.45497(7) 0.02550(11) Uani 1 1 d . . . . .
C1 C 0.85419(15) 0.20016(2) 0.69002(7) 0.02100(10) Uani 1 1 d . . . . .
C2 C 0.89492(14) 0.23662(2) 0.66842(7) 0.01931(9) Uani 1 1 d . . . . .
C3 C 0.75883(16) 0.26350(2) 0.72817(9) 0.02427(12) Uani 1 1 d . . . . .
H3 H 0.6195 0.2604 0.7937 0.029 Uiso 1 1 calc R U . . .
C4 C 0.83967(18) 0.29544(2) 0.68585(10) 0.02708(14) Uani 1 1 d . . . . .
H4 H 0.7518 0.3140 0.7235 0.032 Uiso 1 1 calc R U . . .
C5 C 1.04973(18) 0.30002(2) 0.58813(10) 0.02664(13) Uani 1 1 d . . . . .
H5 H 1.0988 0.3216 0.5616 0.032 Uiso 1 1 calc R U . . .
C6 C 1.18823(16) 0.27273(2) 0.52914(9) 0.02279(11) Uani 1 1 d . . . . .
H6 H 1.3290 0.2757 0.4643 0.027 Uiso 1 1 calc R U . . .
C7 C 1.10610(13) 0.24111(2) 0.57171(7) 0.01872(9) Uani 1 1 d . . . . .
C8 C 1.21088(14) 0.20747(2) 0.53169(7) 0.01961(10) Uani 1 1 d . . . . .
C9 C 1.0712(3) 0.14834(4) 0.5915(2) 0.0206(2) Uani 0.8 1 d . U P A 1
H9 H 1.1818 0.1373 0.6669 0.025 Uiso 0.8 1 calc R U P A 1
C10 C 1.0786(3) 0.13286(5) 0.4448(2) 0.0231(2) Uani 0.8 1 d . U P A 1
H10A H 1.1935 0.1133 0.4322 0.028 Uiso 0.8 1 calc R U P A 1
H10B H 1.0672 0.1477 0.3620 0.028 Uiso 0.8 1 calc R U P A 1
C11 C 0.8277(2) 0.12912(3) 0.53508(16) 0.0247(2) Uani 0.8 1 d . U P A 1
H11A H 0.6699 0.1419 0.5056 0.030 Uiso 0.4 1 d R U P A 1
H11B H 0.6782 0.1431 0.5034 0.030 Uiso 0.4 1 d R U P A 2
C12 C 0.7771(4) 0.09887(5) 0.6269(2) 0.0179(2) Uani 0.4 1 d . U P A 1
H12 H 0.6942 0.1013 0.7157 0.022 Uiso 0.4 1 calc R U P A 1
C13 C 0.8516(3) 0.06805(4) 0.5811(2) 0.0166(2) Uani 0.4 1 d . U P A 1
H13 H 0.9446 0.0668 0.4947 0.020 Uiso 0.4 1 calc R U P A 1
C14 C 0.7975(6) 0.03648(8) 0.6566(4) 0.0182(3) Uani 0.4 1 d . U P A 1
C15 C 0.7343(4) 0.03523(4) 0.80525(19) 0.0207(2) Uani 0.4 1 d . U P A 1
H15 H 0.7284 0.0549 0.8584 0.025 Uiso 0.4 1 calc R U P A 1
C16 C 0.6812(4) 0.00480(4) 0.87224(19) 0.0208(2) Uani 0.4 1 d . U P A 1
H16 H 0.6447 0.0044 0.9703 0.025 Uiso 0.4 1 calc R U P A 1
C17 C 0.682(3) -0.0244(2) 0.7959(16) 0.0179(6) Uani 0.4 1 d . U P A 1
C18 C 0.7505(3) -0.02375(4) 0.64934(18) 0.0181(2) Uani 0.4 1 d . U P A 1
H18 H 0.7566 -0.0436 0.5969 0.022 Uiso 0.4 1 calc R U P A 1
C19 C 0.8093(3) 0.00655(4) 0.58291(18) 0.0187(2) Uani 0.4 1 d . U P A 1
H19 H 0.8576 0.0066 0.4864 0.022 Uiso 0.4 1 calc R U P A 1
C20 C 0.6195(13) -0.06105(15) 0.8509(6) 0.0158(5) Uani 0.4 1 d . U P A 1
C21 C 0.3575(4) -0.07572(6) 0.8288(3) 0.0213(3) Uani 0.4 1 d . U P A 1
H21 H 0.2289 -0.0649 0.7703 0.026 Uiso 0.4 1 calc R U P A 1
C22 C 0.2889(5) -0.10600(7) 0.8929(4) 0.0261(4) Uani 0.4 1 d . U P A 1
H22 H 0.1151 -0.1149 0.8771 0.031 Uiso 0.4 1 calc R U P A 1
C23 C 0.4743(13) -0.12281(12) 0.9789(6) 0.0223(6) Uani 0.4 1 d . U P A 1
H23 H 0.4257 -0.1429 1.0223 0.027 Uiso 0.4 1 calc R U P A 1
C24 C 0.7412(5) -0.10939(5) 1.0015(3) 0.0243(3) Uani 0.4 1 d . U P A 1
H24 H 0.8691 -0.1207 1.0588 0.029 Uiso 0.4 1 calc R U P A 1
C25 C 0.8093(5) -0.07912(6) 0.9367(3) 0.0251(4) Uani 0.4 1 d . U P A 1
H25 H 0.9850 -0.0706 0.9505 0.030 Uiso 0.4 1 calc R U P A 1
C12' C 0.7401(4) 0.09486(5) 0.5790(3) 0.0210(3) Uani 0.4 1 d . U P B 2
H12' H 0.5595 0.0889 0.5585 0.025 Uiso 0.4 1 d R U P B 2
C13' C 0.8979(4) 0.07231(4) 0.6443(2) 0.0198(2) Uani 0.4 1 d . U P B 2
H13' H 1.0800 0.0783 0.6596 0.024 Uiso 0.4 1 calc R U P B 2
C14' C 0.8194(5) 0.03895(6) 0.6952(3) 0.0170(3) Uani 0.4 1 d . U P B 2
C15' C 0.5560(5) 0.02585(6) 0.6795(4) 0.0367(5) Uani 0.4 1 d . U P B 2
H15' H 0.4227 0.0382 0.6304 0.044 Uiso 0.4 1 calc R U P B 2
C16' C 0.4868(5) -0.00549(6) 0.7358(4) 0.0355(5) Uani 0.4 1 d . U P B 2
H16' H 0.3045 -0.0122 0.7333 0.043 Uiso 0.4 1 calc R U P B 2
C17' C 0.686(3) -0.0273(3) 0.7963(18) 0.0185(7) Uani 0.4 1 d . U P B 2
C18' C 0.9493(4) -0.01268(7) 0.8181(4) 0.0239(4) Uani 0.4 1 d . U P B 2
H18' H 1.0840 -0.0249 0.8668 0.029 Uiso 0.4 1 calc R U P B 2
C19' C 1.0125(4) 0.01928(5) 0.7694(3) 0.0259(3) Uani 0.4 1 d . U P B 2
H19' H 1.1873 0.0278 0.7865 0.031 Uiso 0.4 1 calc R U P B 2
C20' C 0.6135(12) -0.05689(11) 0.8667(7) 0.0152(5) Uani 0.4 1 d . U P B 2
C21' C 0.5039(5) -0.08366(5) 0.7887(3) 0.0212(3) Uani 0.4 1 d . U P B 2
H21' H 0.4661 -0.0812 0.6906 0.025 Uiso 0.4 1 calc R U P B 2
C22' C 0.4502(6) -0.11415(5) 0.8558(3) 0.0276(4) Uani 0.4 1 d . U P B 2
H22' H 0.3776 -0.1317 0.8013 0.033 Uiso 0.4 1 calc R U P B 2
C23' C 0.5025(10) -0.11890(14) 1.0018(7) 0.0239(5) Uani 0.4 1 d . U P B 2
H23' H 0.4672 -0.1393 1.0455 0.029 Uiso 0.4 1 calc R U P B 2
C24' C 0.6095(5) -0.09216(5) 1.0812(2) 0.0246(3) Uani 0.4 1 d . U P B 2
H24' H 0.6426 -0.0946 1.1797 0.030 Uiso 0.4 1 calc R U P B 2
C25' C 0.6673(5) -0.06191(5) 1.0150(2) 0.0235(3) Uani 0.4 1 d . U P B 2
H25' H 0.7431 -0.0446 1.0695 0.028 Uiso 0.4 1 calc R U P B 2
C9" C 1.1169(18) 0.1507(2) 0.6088(10) 0.0267(12) Uani 0.2 1 d . U P A 3
H9" H 1.2460 0.1436 0.6850 0.032 Uiso 0.2 1 calc R U P A 3
C10" C 1.133(2) 0.1336(3) 0.4641(10) 0.0312(13) Uani 0.2 1 d . U P A 3
H10c H 1.0945 0.1469 0.3788 0.037 Uiso 0.2 1 calc R U P A 3
H10d H 1.2725 0.1166 0.4525 0.037 Uiso 0.2 1 calc R U P A 3
C11" C 0.9033(16) 0.12558(17) 0.5568(7) 0.0353(9) Uani 0.2 1 d . U P A 3
H11" H 0.7234 0.1344 0.5280 0.042 Uiso 0.2 1 calc R U P A 3
C12" C 0.9109(17) 0.09039(15) 0.6230(7) 0.0426(10) Uani 0.2 1 d . U P A 3
H12" H 1.0578 0.0855 0.6848 0.051 Uiso 0.2 1 calc R U P A 3
C13" C 0.745(2) 0.06844(14) 0.6028(7) 0.0423(10) Uani 0.2 1 d . U P A 3
H13" H 0.6035 0.0734 0.5375 0.051 Uiso 0.2 1 calc R U P A 3
C14" C 0.7368(19) 0.03530(17) 0.6673(9) 0.0336(10) Uani 0.2 1 d . U P A 3
C15" C 0.5163(17) 0.01425(15) 0.6187(6) 0.0417(10) Uani 0.2 1 d . U P A 3
H15" H 0.3890 0.0215 0.5497 0.050 Uiso 0.2 1 calc R U P A 3
C16" C 0.5021(14) -0.01562(16) 0.6757(5) 0.0382(9) Uani 0.2 1 d . U P A 3
H16" H 0.3634 -0.0295 0.6403 0.046 Uiso 0.2 1 calc R U P A 3
C17" C 0.672(3) -0.0290(4) 0.7837(15) 0.0304(13) Uani 0.2 1 d . U P A 3
C18" C 0.8763(17) -0.01050(17) 0.8242(8) 0.0343(10) Uani 0.2 1 d . U P A 3
H18" H 1.0029 -0.0187 0.8914 0.041 Uiso 0.2 1 calc R U P A 3
C19" C 0.9094(16) 0.02147(14) 0.7686(7) 0.0357(9) Uani 0.2 1 d . U P A 3
H19" H 1.0570 0.0342 0.8020 0.043 Uiso 0.2 1 calc R U P A 3
C20" C 0.617(3) -0.0607(5) 0.864(2) 0.0400(15) Uani 0.2 1 d . U P A 3
C21" C 0.761(3) -0.0732(3) 0.9687(12) 0.0577(18) Uani 0.2 1 d . U P A 3
H21" H 0.9211 -0.0626 1.0004 0.069 Uiso 0.2 1 calc R U P A 3
C22" C 0.676(3) -0.1026(3) 1.0335(13) 0.0660(19) Uani 0.2 1 d . U P A 3
H22" H 0.7639 -0.1092 1.1185 0.079 Uiso 0.2 1 calc R U P A 3
C23" C 0.487(4) -0.1205(5) 0.985(3) 0.057(2) Uani 0.2 1 d . U P A 3
H23" H 0.4423 -0.1407 1.0287 0.068 Uiso 0.2 1 calc R U P A 3
C24" C 0.349(3) -0.1098(3) 0.8641(13) 0.0563(19) Uani 0.2 1 d . U P A 3
H24" H 0.2050 -0.1222 0.8244 0.068 Uiso 0.2 1 calc R U P A 3
C25" C 0.429(3) -0.0798(3) 0.8028(12) 0.0538(18) Uani 0.2 1 d . U P A 3
H25" H 0.3474 -0.0730 0.7163 0.065 Uiso 0.2 1 calc R U P A 3

loop_
_atom_site_aniso_label
_atom_site_aniso_U_11
_atom_site_aniso_U_22
_atom_site_aniso_U_33
_atom_site_aniso_U_23
_atom_site_aniso_U_13
_atom_site_aniso_U_12
N1 0.0229(2) 0.01845(19) 0.0224(2) 0.00337(16) 0.00650(17) 0.00245(16)
O1 0.0317(3) 0.0304(3) 0.0246(2) 0.0029(2) 0.0117(2) -0.0025(2)
O2 0.0236(2) 0.0244(2) 0.0288(2) 0.00236(18) 0.01035(19) 0.00306(17)
C1 0.0220(2) 0.0227(2) 0.0185(2) 0.00172(18) 0.00456(18) 0.00066(19)
C2 0.0188(2) 0.0209(2) 0.0182(2) -0.00192(17) 0.00104(16) 0.00148(17)
C3 0.0224(3) 0.0258(3) 0.0246(3) -0.0069(2) 0.0013(2) 0.0032(2)
C4 0.0264(3) 0.0230(3) 0.0317(3) -0.0080(2) -0.0030(3) 0.0038(2)
C5 0.0275(3) 0.0190(2) 0.0332(4) -0.0024(2) -0.0039(3) -0.0004(2)
C6 0.0223(3) 0.0203(2) 0.0257(3) 0.0005(2) -0.0005(2) -0.00167(19)
C7 0.0178(2) 0.0194(2) 0.0190(2) -0.00008(16) 0.00021(16) 0.00079(16)
C8 0.0191(2) 0.0195(2) 0.0204(2) 0.00215(17) 0.00370(17) 0.00204(17)
C9 0.0229(5) 0.0173(4) 0.0217(5) 0.0031(3) 0.0017(4) 0.0044(4)
C10 0.0288(6) 0.0175(4) 0.0231(6) 0.0021(4) 0.0056(4) 0.0001(4)
C11 0.0181(3) 0.0168(3) 0.0394(6) 0.0106(3) 0.0041(3) 0.0032(2)
C12 0.0150(5) 0.0143(5) 0.0245(7) 0.0042(5) 0.0022(5) 0.0020(4)
C13 0.0140(4) 0.0146(4) 0.0213(6) 0.0047(4) 0.0026(4) 0.0018(4)
C14 0.0158(7) 0.0156(6) 0.0233(9) 0.0041(6) 0.0010(7) 0.0001(5)
C15 0.0286(7) 0.0123(4) 0.0212(5) 0.0010(4) 0.0009(5) -0.0048(4)
C16 0.0288(7) 0.0126(4) 0.0209(5) 0.0014(4) 0.0015(5) -0.0058(4)
C17 0.0189(12) 0.0118(11) 0.0229(10) 0.0026(10) -0.0009(10) -0.0024(10)
C18 0.0213(5) 0.0113(4) 0.0217(5) 0.0027(4) 0.0036(4) 0.0033(4)
C19 0.0219(5) 0.0134(4) 0.0211(5) 0.0037(4) 0.0047(4) 0.0038(4)
C20 0.0153(7) 0.0143(11) 0.0178(9) 0.0016(8) 0.0004(7) 0.0042(8)
C21 0.0152(5) 0.0210(6) 0.0276(8) -0.0048(5) -0.0007(5) 0.0026(5)
C22 0.0185(6) 0.0212(7) 0.0389(11) -0.0061(7) 0.0052(6) -0.0028(5)
C23 0.0262(11) 0.0142(9) 0.0268(11) -0.0024(7) 0.0064(8) -0.0046(7)
C24 0.0291(8) 0.0151(5) 0.0284(8) 0.0064(5) -0.0039(6) -0.0031(5)
C25 0.0211(7) 0.0186(6) 0.0353(10) 0.0099(6) -0.0061(6) -0.0032(5)
C12' 0.0178(6) 0.0140(5) 0.0312(9) 0.0067(6) 0.0002(6) 0.0001(4)
C13' 0.0190(5) 0.0148(5) 0.0256(7) 0.0038(4) 0.0023(5) 0.0001(4)
C14' 0.0158(6) 0.0136(5) 0.0215(7) 0.0012(5) -0.0017(6) -0.0003(4)
C15' 0.0295(8) 0.0231(7) 0.0566(13) 0.0153(8) -0.0205(9) -0.0087(6)
C16' 0.0296(8) 0.0240(8) 0.0524(13) 0.0126(8) -0.0151(9) -0.0061(7)
C17' 0.0177(10) 0.0136(14) 0.0242(12) 0.0046(12) -0.0009(9) 0.0027(10)
C18' 0.0191(6) 0.0184(7) 0.0342(9) 0.0095(6) 0.0007(7) 0.0019(6)
C19' 0.0163(5) 0.0217(7) 0.0397(9) 0.0115(6) -0.0013(6) 0.0007(5)
C20' 0.0148(7) 0.0096(7) 0.0212(11) -0.0007(6) 0.0033(7) 0.0008(6)
C21' 0.0268(7) 0.0113(4) 0.0258(7) -0.0027(4) 0.0055(6) 0.0009(5)
C22' 0.0338(9) 0.0123(5) 0.0367(9) -0.0017(5) 0.0051(8) -0.0014(6)
C23' 0.0233(11) 0.0150(10) 0.0336(14) 0.0048(9) 0.0089(10) 0.0019(8)
C24' 0.0279(7) 0.0196(6) 0.0265(7) 0.0083(5) 0.0029(6) 0.0015(5)
C25' 0.0283(7) 0.0178(6) 0.0243(6) 0.0057(5) -0.0034(6) -0.0040(5)
C9" 0.036(3) 0.0237(16) 0.0201(19) 0.0003(13) 0.0008(17) -0.0118(17)
C10" 0.044(3) 0.0262(18) 0.024(2) 0.0017(15) 0.000(2) -0.011(2)
C11" 0.042(2) 0.0313(18) 0.0328(18) 0.0052(15) -0.0010(18) -0.0114(18)
C12" 0.062(3) 0.0266(16) 0.039(2) 0.0048(16) 0.008(2) -0.0014(18)
C13" 0.072(3) 0.0241(15) 0.0303(19) 0.0045(14) -0.003(2) 0.0047(19)
C14" 0.058(3) 0.0178(14) 0.0256(18) 0.0016(13) 0.008(2) 0.0164(17)
C15" 0.065(3) 0.0313(17) 0.0284(17) 0.0050(15) 0.0034(18) 0.0180(18)
C16" 0.055(2) 0.0382(18) 0.0217(14) 0.0075(14) 0.0064(15) 0.0261(17)
C17" 0.037(3) 0.029(2) 0.025(2) 0.010(2) 0.0101(19) 0.0084(19)
C18" 0.046(3) 0.0245(17) 0.0327(19) 0.0033(14) 0.009(2) 0.006(2)
C19" 0.048(2) 0.0241(15) 0.0354(19) 0.0019(13) 0.0104(18) 0.0047(17)
C20" 0.045(3) 0.036(3) 0.039(3) 0.019(2) -0.001(2) -0.008(2)
C21" 0.063(4) 0.055(4) 0.054(4) 0.030(3) -0.021(3) -0.023(3)
C22" 0.074(4) 0.059(4) 0.064(4) 0.036(3) -0.024(3) -0.021(3)
C23" 0.068(4) 0.044(4) 0.058(4) 0.024(3) -0.009(3) -0.017(3)
C24" 0.069(4) 0.043(4) 0.056(4) 0.021(3) -0.019(3) -0.031(3)
C25" 0.068(4) 0.043(3) 0.049(4) 0.023(3) -0.017(3) -0.025(3)

loop_
_atom_type_symbol
_atom_type_description
_atom_type_scat_dispersion_real
_atom_type_scat_dispersion_imag
_atom_type_scat_source
C C 0.0033 0.0016 'International Tables Vol C Tables 4.2.6.8 and 6.1.1.4'
H H 0.0000 0.0000 'International Tables Vol C Tables 4.2.6.8 and 6.1.1.4'
N N 0.0061 0.0033 'International Tables Vol C Tables 4.2.6.8 and 6.1.1.4'
O O 0.0106 0.0060 'International Tables Vol C Tables 4.2.6.8 and 6.1.1.4'

loop_
_geom_angle_atom_site_label_1
_geom_angle_atom_site_label_2
_geom_angle_atom_site_label_3
_geom_angle
C9" N1 C8 121.0(4)
C9" N1 C1 125.6(4)
C8 N1 C1 111.70(6)
C8 N1 C9 125.02(9)
C1 N1 C9 123.27(9)
O1 C1 N1 125.40(7)
O1 C1 C2 128.78(7)
N1 C1 C2 105.81(6)
C3 C2 C7 121.70(7)
C3 C2 C1 129.84(7)
C7 C2 C1 108.46(6)
C2 C3 C4 117.16(7)
C3 C4 C5 121.28(7)
C4 C5 C6 121.28(8)
C7 C6 C5 117.00(7)
C6 C7 C2 121.58(7)
C6 C7 C8 130.53(6)
C2 C7 C8 107.89(6)
O2 C8 N1 125.04(7)
O2 C8 C7 128.89(7)
N1 C8 C7 106.07(5)
N1 C9 C10 118.67(15)
N1 C9 C11 117.78(11)
C10 C9 C11 60.30(10)
C9 C10 C11 60.04(11)
C12 C11 C9 110.62(14)
C12 C11 C10 122.69(12)
C9 C11 C10 59.66(10)
C13 C12 C11 120.39(17)
C12 C13 C14 125.4(2)
C19 C14 C15 117.6(2)
C19 C14 C13 119.9(3)
C15 C14 C13 122.5(3)
C16 C15 C14 120.68(19)
C17 C16 C15 120.9(6)
C16 C17 C18 119.2(7)
C16 C17 C20 128.5(11)
C18 C17 C20 112.4(7)
C19 C18 C17 120.0(4)
C14 C19 C18 121.61(19)
C25 C20 C21 116.8(5)
C25 C20 C17 121.8(7)
C21 C20 C17 121.0(6)
C22 C21 C20 121.4(3)
C23 C22 C21 120.8(3)
C22 C23 C24 119.6(4)
C25 C24 C23 119.3(3)
C24 C25 C20 121.9(3)
C12' C13' C14' 127.70(19)
C15' C14' C19' 116.9(2)
C15' C14' C13' 123.6(2)
C19' C14' C13' 119.4(2)
C14' C15' C16' 121.7(2)
C15' C16' C17' 122.0(6)
C20' C17' C16' 121.7(10)
C20' C17' C18' 121.1(9)
C16' C17' C18' 114.6(7)
C19' C18' C17' 122.4(5)
C18' C19' C14' 121.6(2)
C21' C20' C17' 120.3(8)
C21' C20' C25' 117.4(4)
C17' C20' C25' 122.1(8)
C20' C21' C22' 120.9(3)
C23' C22' C21' 121.5(3)
C22' C23' C24' 118.2(4)
C25' C24' C23' 120.7(3)
C24' C25' C20' 121.3(3)
N1 C9" C10" 114.7(7)
N1 C9" C11" 117.2(7)
C10" C9" C11" 57.7(5)
C11" C10" C9" 61.5(6)
C10" C11" C9" 60.8(5)
C10" C11" C12" 115.0(8)
C9" C11" C12" 117.8(7)
C13" C12" C11" 126.3(7)
C12" C13" C14" 128.3(8)
C19" C14" C15" 115.4(6)
C19" C14" C13" 129.1(8)
C15" C14" C13" 115.5(7)
C16" C15" C14" 117.0(6)
C15" C16" C17" 127.1(9)
C18" C17" C16" 115.9(12)
C18" C17" C20" 119.0(13)
C16" C17" C20" 124.8(12)
C17" C18" C19" 120.8(10)
C14" C19" C18" 123.5(8)
C21" C20" C25" 117.9(15)
C21" C20" C17" 126.9(16)
C25" C20" C17" 114.1(14)
C20" C21" C22" 119.2(12)
C23" C22" C21" 123.8(12)
C22" C23" C24" 117.9(14)
C23" C24" C25" 118.0(13)
C20" C25" C24" 121.7(11)

loop_
_geom_bond_atom_site_label_1
_geom_bond_atom_site_label_2
_geom_bond_distance
N1 C9" 1.388(9)
N1 C8 1.3992(9)
N1 C1 1.4032(9)
N1 C9 1.4461(17)
O1 C1 1.2121(9)
O2 C8 1.2138(8)
C1 C2 1.4842(10)
C2 C3 1.3848(10)
C2 C7 1.3919(9)
C3 C4 1.3944(13)
C4 C5 1.3945(14)
C5 C6 1.4002(12)
C6 C7 1.3855(10)
C7 C8 1.4879(9)
C9 C10 1.496(2)
C9 C11 1.502(2)
C10 C11 1.506(2)
C11 C12 1.502(2)
C12 C13 1.355(3)
C13 C14 1.470(3)
C14 C19 1.380(4)
C14 C15 1.419(4)
C15 C16 1.392(2)
C16 C17 1.365(11)
C17 C18 1.407(15)
C17 C20 1.581(11)
C18 C19 1.391(2)
C20 C25 1.409(6)
C20 C21 1.419(7)
C21 C22 1.392(4)
C22 C23 1.372(8)
C23 C24 1.422(7)
C24 C25 1.394(3)
C12' C13' 1.324(3)
C13' C14' 1.468(3)
C14' C15' 1.395(3)
C14' C19' 1.399(3)
C15' C16' 1.401(3)
C16' C17' 1.415(11)
C17' C20' 1.400(13)
C17' C18' 1.423(13)
C18' C19' 1.391(3)
C20' C21' 1.392(5)
C20' C25' 1.410(7)
C21' C22' 1.395(3)
C22' C23' 1.386(7)
C23' C24' 1.394(7)
C24' C25' 1.388(3)
C9" C10" 1.510(12)
C9" C11" 1.519(9)
C10" C11" 1.460(12)
C11" C12" 1.535(9)
C12" C13" 1.208(11)
C13" C14" 1.454(9)
C14" C19" 1.367(11)
C14" C15" 1.433(13)
C15" C16" 1.308(8)
C16" C17" 1.394(15)
C17" C18" 1.292(16)
C17" C20" 1.50(2)
C18" C19" 1.388(9)
C20" C21" 1.291(19)
C20" C25" 1.31(2)
C21" C22" 1.386(13)
C22" C23" 1.25(3)
C23" C24" 1.36(3)
C24" C25" 1.387(12)

loop_
_geom_torsion_atom_site_label_1
_geom_torsion_atom_site_label_2
_geom_torsion_atom_site_label_3
_geom_torsion_atom_site_label_4
_geom_torsion
C9"_c N1 C1 O1 -12.6(4)
C8 N1 C1 O1 -177.77(8)
C9 N1 C1 O1 1.01(14)
C9" N1 C1 C2 167.2(4)
C8 N1 C1 C2 2.04(8)
C9 N1 C1 C2 -179.18(9)
O1 C1 C2 C3 -0.54(14)
N1 C1 C2 C3 179.66(8)
O1 C1 C2 C7 179.50(8)
N1 C1 C2 C7 -0.30(8)
C7 C2 C3 C4 0.86(11)
C1 C2 C3 C4 -179.10(7)
C2 C3 C4 C5 -0.35(12)
C3 C4 C5 C6 -0.24(13)
C4 C5 C6 C7 0.32(12)
C5 C6 C7 C2 0.18(11)
C5 C6 C7 C8 -179.10(7)
C3 C2 C7 C6 -0.80(11)
C1 C2 C7 C6 179.16(7)
C3 C2 C7 C8 178.63(7)
C1 C2 C7 C8 -1.40(8)
C9" N1 C8 O2 10.5(4)
C1 N1 C8 O2 176.47(8)
C9 N1 C8 O2 -2.28(14)
C9" N1 C8 C7 -168.8(4)
C1 N1 C8 C7 -2.88(8)
C9 N1 C8 C7 178.37(10)
C6 C7 C8 O2 2.64(14)
C2 C7 C8 O2 -176.72(8)
C6 C7 C8 N1 -178.04(7)
C2 C7 C8 N1 2.60(8)
C9" N1 C9 C10 -124(2)
C8 N1 C9 C10 -50.82(16)
C1 N1 C9 C10 130.57(12)
C9" N1 C9 C11 167(2)
C8 N1 C9 C11 -120.32(13)
C1 N1 C9 C11 61.07(18)
N1 C9 C10 C11 -107.44(13)
N1 C9 C11 C12 -134.46(15)
C10 C9 C11 C12 116.65(14)
N1 C9 C11 C10 108.89(17)
C9 C10 C11 C12 -96.27(18)
C9 C11 C12 C13 -102.9(2)
C10 C11 C12 C13 -36.5(3)
C11 C12 C13 C14 -175.9(2)
C12 C13 C14 C19 161.2(2)
C12 C13 C14 C15 -19.3(4)
C19 C14 C15 C16 -1.3(4)
C13 C14 C15 C16 179.2(2)
C14 C15 C16 C17 -1.6(7)
C15 C16 C17 C18 3.1(12)
C15 C16 C17 C20 -178.3(8)
C16 C17 C18 C19 -1.7(12)
C20 C17 C18 C19 179.4(5)
C15 C14 C19 C18 2.6(4)
C13 C14 C19 C18 -177.83(19)
C17 C18 C19 C14 -1.2(7)
C16 C17 C20 C25 -74.8(13)
C18 C17 C20 C25 103.9(9)
C16 C17 C20 C21 98.3(12)
C18 C17 C20 C21 -83.0(9)
C25 C20 C21 C22 2.0(6)
C17 C20 C21 C22 -171.4(7)
C20 C21 C22 C23 -0.5(5)
C21 C22 C23 C24 -0.9(5)
C22 C23 C24 C25 0.7(5)
C23 C24 C25 C20 1.0(5)
C21 C20 C25 C24 -2.3(6)
C17 C20 C25 C24 171.1(7)
C12' C13' C14' C15' 0.7(4)
C12' C13' C14' C19' -176.4(3)
C19' C14' C15' C16' 0.2(5)
C13' C14' C15' C16' -176.9(3)
C14' C15' C16' C17' -7.7(9)
C15' C16' C17' C20' 172.8(8)
C15' C16' C17' C18' 10.5(15)
C20' C17' C18' C19' -169.1(8)
C16' C17' C18' C19' -6.7(15)
C17' C18' C19' C14' -0.2(9)
C15' C14' C19' C18' 3.6(4)
C13' C14' C19' C18' -179.1(3)
C16' C17' C20' C21' 69.8(14)
C18' C17' C20' C21' -129.0(10)
C16' C17' C20' C25' -115.4(11)
C18' C17' C20' C25' 45.7(14)
C17' C20' C21' C22' 175.0(7)
C25' C20' C21' C22' 0.0(6)
C20' C21' C22' C23' 0.2(5)
C21' C22' C23' C24' 0.4(5)
C22' C23' C24' C25' -1.4(5)
C23' C24' C25' C20' 1.7(5)
C21' C20' C25' C24' -1.0(6)
C17' C20' C25' C24' -175.9(7)
C8 N1 C9" C10" -61.3(7)
C1 N1 C9" C10" 134.8(5)
C9 N1 C9" C10" 53(2)
C8 N1 C9" C11" -126.1(6)
C1 N1 C9" C11" 70.0(7)
C9 N1 C9" C11" -12.3(18)
N1 C9" C10" C11" -107.7(8)
C9" C10" C11" C12" -109.2(7)
N1 C9" C11" C10" 103.4(9)
N1 C9" C11" C12" -152.0(7)
C10" C9" C11" C12" 104.7(8)
C10" C11" C12" C13" -117.6(9)
C9" C11" C12" C13" 173.6(8)
C11" C12" C13" C14" -177.2(7)
C12" C13" C14" C19" 2.1(14)
C12" C13" C14" C15" -178.4(8)
C19" C14" C15" C16" 0.2(9)
C13" C14" C15" C16" -179.4(6)
C14" C15" C16" C17" 2.9(12)
C15" C16" C17" C18" -5.2(17)
C15" C16" C17" C20" 168.3(14)
C16" C17" C18" C19" 4.1(16)
C20" C17" C18" C19" -169.8(13)
C15" C14" C19" C18" -0.9(9)
C13" C14" C19" C18" 178.6(7)
C17" C18" C19" C14" -1.4(12)
C18" C17" C20" C21" -3(3)
C16" C17" C20" C21" -176.6(18)
C18" C17" C20" C25" -171.3(15)
C16" C17" C20" C25" 15(3)
C25" C20" C21" C22" -14(3)
C17" C20" C21" C22" 178.1(18)
C20" C21" C22" C23" 10(3)
C21" C22" C23" C24" -3(3)
C22" C23" C24" C25" 1(3)
C21" C20" C25" C24" 12(3)
C17" C20" C25" C24" -178.6(14)
C23" C24" C25" C20" -5(2)
